data_7133659
loop_
_publ_author_name
'Kumar, Manoj'
'Singh, Shubham'
'Subramanian, Parthasarathi'

_publ_section_title
;
 Synthesis of dispiro-orthoester <i>via</i> an acetal oxo-carbenium ion.
;
_journal_issue 88
_journal_name_full 'Chemical communications (Cambridge, England)'
_journal_page_first 12860
_journal_page_last 12863
_journal_paper_doi 10.1039/d4cc03031a
_journal_volume 60
_journal_year 2024
_chemical_formula_moiety '2(C14 H16 O4)'
_chemical_formula_sum 'C28 H32 O8'
_chemical_formula_weight 496.53
_chemical_name_systematic 3,3-dimethyl-1,5,7-trioxadispiro[5.1.58.26]pentadeca-9,12,14-trien-11-one
_space_group_crystal_system monoclinic
_space_group_IT_number 15
_space_group_name_Hall '-C 2yc'
_space_group_name_H-M_alt 'C 1 2/c 1'
_atom_sites_solution_hydrogens geom
_atom_sites_solution_primary dual
_audit_creation_date 2024-02-08
_audit_creation_method
;
Olex2 1.3
(compiled 2020.11.12 svn.r5f609507 for OlexSys, GUI svn.r6408)
;
_audit_update_record
;
2024-02-08 deposited with the CCDC.	2024-08-29 downloaded from the CCDC.
;
_cell_angle_alpha 90
_cell_angle_beta 129.818(2)
_cell_angle_gamma 90
_cell_formula_units_Z 4
_cell_length_a 27.5396(8)
_cell_length_b 5.76770(10)
_cell_length_c 20.9082(6)
_cell_measurement_reflns_used 9172
_cell_measurement_temperature 296.15
_cell_measurement_theta_max 28.43
_cell_measurement_theta_min 2.54
_cell_volume 2550.85(14)
_computing_cell_refinement 'SAINT V8.40B (?, 2016)'
_computing_data_reduction 'SAINT V8.40B (?, 2016)'
_computing_molecular_graphics 'Olex2 1.3 (Dolomanov et al., 2009)'
_computing_publication_material 'Olex2 1.3 (Dolomanov et al., 2009)'
_computing_structure_refinement 'SHELXL 2019/3 (Sheldrick, 2015)'
_computing_structure_solution 'SHELXT 2018/2 (Sheldrick, 2018)'
_diffrn_ambient_temperature 296.15
_diffrn_measured_fraction_theta_full 0.999
_diffrn_measured_fraction_theta_max 0.991
_diffrn_measurement_device_type 'Bruker APEX-II CCD'
_diffrn_measurement_method '\f and \w scans'
_diffrn_radiation_type MoK\a
_diffrn_radiation_wavelength 0.71073
_diffrn_reflns_av_R_equivalents 0.0516
_diffrn_reflns_av_unetI/netI 0.0326
_diffrn_reflns_Laue_measured_fraction_full 0.999
_diffrn_reflns_Laue_measured_fraction_max 0.991
_diffrn_reflns_limit_h_max 36
_diffrn_reflns_limit_h_min -36
_diffrn_reflns_limit_k_max 7
_diffrn_reflns_limit_k_min -7
_diffrn_reflns_limit_l_max 25
_diffrn_reflns_limit_l_min -28
_diffrn_reflns_number 20942
_diffrn_reflns_point_group_measured_fraction_full 0.999
_diffrn_reflns_point_group_measured_fraction_max 0.991
_diffrn_reflns_theta_full 25.242
_diffrn_reflns_theta_max 28.575
_diffrn_reflns_theta_min 1.971
_diffrn_source_current 0.0
_diffrn_source_power 0.0
_diffrn_source_voltage 0.0
_diffrn_standards_number 0
_exptl_absorpt_coefficient_mu 0.094
_exptl_absorpt_correction_T_max 0.7457
_exptl_absorpt_correction_T_min 0.5520
_exptl_absorpt_correction_type none
_exptl_absorpt_process_details
;
SADABS-2016/2 (Bruker,2016/2) was used for absorption correction.
wR2(int) was 0.1621 before and 0.0753 after correction.
The Ratio of minimum to maximum transmission is 0.7402.
The \l/2 correction factor is Not present.
;
_exptl_crystal_colour colourless
_exptl_crystal_colour_primary colourless
_exptl_crystal_density_diffrn 1.293
_exptl_crystal_description irregular
_exptl_crystal_F_000 1056
_refine_diff_density_max 0.343
_refine_diff_density_min -0.229
_refine_diff_density_rms 0.046
_refine_ls_extinction_method none
_refine_ls_goodness_of_fit_ref 1.029
_refine_ls_hydrogen_treatment constr
_refine_ls_matrix_type full
_refine_ls_number_parameters 165
_refine_ls_number_reflns 3226
_refine_ls_number_restraints 0
_refine_ls_restrained_S_all 1.029
_refine_ls_R_factor_all 0.0501
_refine_ls_R_factor_gt 0.0396
_refine_ls_shift/su_max 0.001
_refine_ls_shift/su_mean 0.000
_refine_ls_structure_factor_coef Fsqd
_refine_ls_weighting_details 'w=1/[\s^2^(Fo^2^)+(0.0428P)^2^+2.1382P] where P=(Fo^2^+2Fc^2^)/3'
_refine_ls_weighting_scheme calc
_refine_ls_wR_factor_gt 0.0977
_refine_ls_wR_factor_ref 0.1036
_reflns_Friedel_coverage 0.000
_reflns_number_gt 2686
_reflns_number_total 3226
_reflns_threshold_expression 'I > 2\s(I)'
_cod_data_source_file d4cc03031a2.cif
_cod_data_source_block 1maya_o
_cod_depositor_comments 'Adding full bibliography for 7133655--7133659.cif.'
_cod_original_cell_volume 2550.85(13)
_cod_database_code 7133659
_shelx_shelxl_version_number 2019/3
_shelx_space_group_comment
;
The symmetry employed for this shelxl refinement is uniquely defined
by the following loop, which should always be used as a source of
symmetry information in preference to the above space-group names.
They are only intended as comments.
;
_olex2_refinement_description
;
1. Fixed Uiso
 At 1.2 times of:
  All C(H) groups, All C(H,H) groups
 At 1.5 times of:
  All C(H,H,H) groups
2.a Secondary CH2 refined with riding coordinates:
 C00A(H00A,H00B), C00G(H00E,H00G)
2.b Aromatic/amide H refined with riding coordinates:
 C005(H005), C007(H007), C008(H008), C00B(H00C), C00C(H00D), C00F(H00F)
2.c Idealised Me refined as rotating group:
 C00H(H00H,H00I,H00J), C00I(H00K,H00L,H00M)
;
_olex2_submission_special_instructions 'No special instructions were received'

loop_
_space_group_symop_operation_xyz
'x, y, z'
'-x, y, -z+1/2'
'x+1/2, y+1/2, z'
'-x+1/2, y+1/2, -z+1/2'
'-x, -y, -z'
'x, -y, z-1/2'
'-x+1/2, -y+1/2, -z'
'x+1/2, -y+1/2, z-1/2'

loop_
_atom_site_label
_atom_site_type_symbol
_atom_site_fract_x
_atom_site_fract_y
_atom_site_fract_z
_atom_site_U_iso_or_equiv
_atom_site_adp_type
_atom_site_occupancy
_atom_site_site_symmetry_order
_atom_site_calc_flag
_atom_site_refinement_flags_posn
_atom_site_refinement_flags_adp
_atom_site_refinement_flags_occupancy
_atom_site_disorder_assembly
_atom_site_disorder_group
O001 O 0.80017(4) 0.53513(14) 0.70785(5) 0.01706(18) Uani 1 1 d . . . . .
O002 O 0.78009(4) 0.25296(13) 0.61465(5) 0.01677(18) Uani 1 1 d . . . . .
O003 O 0.70229(4) 0.51623(15) 0.57499(5) 0.0205(2) Uani 1 1 d . . . . .
O004 O 0.46540(4) 0.73884(17) 0.40365(5) 0.0273(2) Uani 1 1 d . . . . .
C005 C 0.53757(5) 0.4536(2) 0.43040(7) 0.0196(2) Uani 1 1 d . . . . .
H005 H 0.507558 0.379325 0.379855 0.023 Uiso 1 1 calc R U . . .
C006 C 0.86104(5) 0.5438(2) 0.66004(7) 0.0167(2) Uani 1 1 d . . . . .
C007 C 0.59619(5) 0.3700(2) 0.48223(7) 0.0180(2) Uani 1 1 d . . . . .
H007 H 0.606205 0.243224 0.465144 0.022 Uiso 1 1 calc R U . . .
C008 C 0.72893(5) 0.23722(19) 0.67313(7) 0.0161(2) Uani 1 1 d . . . . .
H008 H 0.751537 0.124224 0.714191 0.019 Uiso 1 1 calc R U . . .
C009 C 0.75518(5) 0.38630(19) 0.64307(6) 0.0143(2) Uani 1 1 d . . . . .
C00A C 0.83044(5) 0.6853(2) 0.68739(7) 0.0179(2) Uani 1 1 d . . . . .
H00A H 0.862399 0.777979 0.735631 0.021 Uiso 1 1 calc R U . . .
H00B H 0.799362 0.789785 0.642932 0.021 Uiso 1 1 calc R U . . .
C00B C 0.66903(5) 0.28935(19) 0.63291(7) 0.0161(2) Uani 1 1 d . . . . .
H00C H 0.643984 0.224077 0.643598 0.019 Uiso 1 1 calc R U . . .
C00C C 0.62728(5) 0.6898(2) 0.58335(7) 0.0192(2) Uani 1 1 d . . . . .
H00D H 0.657517 0.770843 0.632152 0.023 Uiso 1 1 calc R U . . .
C00D C 0.64692(5) 0.47044(19) 0.56692(7) 0.0160(2) Uani 1 1 d . . . . .
C00E C 0.51933(5) 0.6614(2) 0.45157(7) 0.0184(2) Uani 1 1 d . . . . .
C00F C 0.56877(5) 0.7744(2) 0.53163(7) 0.0200(2) Uani 1 1 d . . . . .
H00F H 0.558985 0.907543 0.546430 0.024 Uiso 1 1 calc R U . . .
C00G C 0.80900(5) 0.3892(2) 0.58915(7) 0.0187(2) Uani 1 1 d . . . . .
H00E H 0.777115 0.484696 0.541816 0.022 Uiso 1 1 calc R U . . .
H00G H 0.826753 0.286811 0.572002 0.022 Uiso 1 1 calc R U . . .
C00H C 0.88506(6) 0.7079(2) 0.62839(8) 0.0249(3) Uani 1 1 d . . . . .
H00H H 0.850133 0.792596 0.581232 0.037 Uiso 1 1 calc R U . . .
H00I H 0.905234 0.619696 0.612233 0.037 Uiso 1 1 calc R U . . .
H00J H 0.914916 0.814391 0.671792 0.037 Uiso 1 1 calc R U . . .
C00I C 0.91520(5) 0.3961(2) 0.73218(8) 0.0250(3) Uani 1 1 d . . . . .
H00K H 0.946856 0.495395 0.777115 0.038 Uiso 1 1 calc R U . . .
H00L H 0.933512 0.306654 0.713623 0.038 Uiso 1 1 calc R U . . .
H00M H 0.899199 0.293633 0.751043 0.038 Uiso 1 1 calc R U . . .

loop_
_atom_site_aniso_label
_atom_site_aniso_U_11
_atom_site_aniso_U_22
_atom_site_aniso_U_33
_atom_site_aniso_U_23
_atom_site_aniso_U_13
_atom_site_aniso_U_12
O001 0.0189(4) 0.0174(4) 0.0154(4) -0.0043(3) 0.0112(3) -0.0042(3)
O002 0.0196(4) 0.0149(4) 0.0179(4) -0.0027(3) 0.0130(3) -0.0022(3)
O003 0.0130(4) 0.0237(4) 0.0203(4) 0.0107(3) 0.0087(3) 0.0037(3)
O004 0.0158(4) 0.0331(5) 0.0241(4) 0.0048(4) 0.0086(4) 0.0051(4)
C005 0.0181(5) 0.0231(6) 0.0133(5) -0.0020(4) 0.0081(4) -0.0036(4)
C006 0.0165(5) 0.0175(5) 0.0151(5) -0.0003(4) 0.0096(4) -0.0012(4)
C007 0.0203(5) 0.0185(5) 0.0159(5) -0.0014(4) 0.0119(5) -0.0009(4)
C008 0.0190(5) 0.0146(5) 0.0128(5) 0.0017(4) 0.0093(4) 0.0006(4)
C009 0.0133(5) 0.0142(5) 0.0112(4) 0.0010(4) 0.0060(4) 0.0016(4)
C00A 0.0184(5) 0.0156(5) 0.0186(5) -0.0022(4) 0.0114(5) -0.0031(4)
C00B 0.0185(5) 0.0148(5) 0.0149(5) -0.0010(4) 0.0107(4) -0.0015(4)
C00C 0.0187(5) 0.0149(5) 0.0161(5) -0.0016(4) 0.0075(4) -0.0013(4)
C00D 0.0129(5) 0.0169(5) 0.0152(5) 0.0012(4) 0.0076(4) 0.0003(4)
C00E 0.0146(5) 0.0210(5) 0.0173(5) 0.0040(4) 0.0092(4) -0.0002(4)
C00F 0.0201(5) 0.0156(5) 0.0211(5) -0.0006(4) 0.0117(5) 0.0014(4)
C00G 0.0211(5) 0.0209(6) 0.0165(5) -0.0027(4) 0.0132(5) -0.0030(4)
C00H 0.0279(6) 0.0244(6) 0.0276(6) -0.0012(5) 0.0201(5) -0.0052(5)
C00I 0.0160(5) 0.0265(6) 0.0249(6) 0.0040(5) 0.0096(5) 0.0025(5)

loop_
_atom_type_symbol
_atom_type_description
_atom_type_scat_dispersion_real
_atom_type_scat_dispersion_imag
_atom_type_scat_source
C C 0.0033 0.0016 'International Tables Vol C Tables 4.2.6.8 and 6.1.1.4'
H H 0.0000 0.0000 'International Tables Vol C Tables 4.2.6.8 and 6.1.1.4'
O O 0.0106 0.0060 'International Tables Vol C Tables 4.2.6.8 and 6.1.1.4'

loop_
_geom_angle_atom_site_label_1
_geom_angle_atom_site_label_2
_geom_angle_atom_site_label_3
_geom_angle
_geom_angle_site_symmetry_1
_geom_angle_site_symmetry_3
_geom_angle_publ_flag
C009 O001 C00A 113.75(8) . . ?
C009 O002 C00G 113.36(8) . . ?
C009 O003 C00D 110.20(8) . . ?
C007 C005 H005 119.4 . . ?
C007 C005 C00E 121.27(10) . . ?
C00E C005 H005 119.4 . . ?
C00A C006 C00G 106.06(9) . . ?
C00A C006 C00H 109.16(10) . . ?
C00A C006 C00I 110.64(9) . . ?
C00G C006 C00H 109.84(9) . . ?
C00G C006 C00I 110.39(10) . . ?
C00H C006 C00I 110.65(10) . . ?
C005 C007 H007 118.4 . . ?
C005 C007 C00D 123.23(11) . . ?
C00D C007 H007 118.4 . . ?
C009 C008 H008 124.9 . . ?
C00B C008 H008 124.9 . . ?
C00B C008 C009 110.14(10) . . ?
O001 C009 O003 110.33(9) . . ?
O001 C009 C008 108.22(8) . . ?
O002 C009 O001 112.29(8) . . ?
O002 C009 O003 109.28(8) . . ?
O002 C009 C008 111.38(9) . . ?
O003 C009 C008 105.10(8) . . ?
O001 C00A C006 110.68(9) . . ?
O001 C00A H00A 109.5 . . ?
O001 C00A H00B 109.5 . . ?
C006 C00A H00A 109.5 . . ?
C006 C00A H00B 109.5 . . ?
H00A C00A H00B 108.1 . . ?
C008 C00B H00C 124.8 . . ?
C008 C00B C00D 110.32(10) . . ?
C00D C00B H00C 124.8 . . ?
C00D C00C H00D 118.3 . . ?
C00F C00C H00D 118.3 . . ?
C00F C00C C00D 123.34(10) . . ?
O003 C00D C007 108.86(9) . . ?
O003 C00D C00B 103.94(8) . . ?
O003 C00D C00C 109.09(9) . . ?
C007 C00D C00B 109.65(9) . . ?
C00C C00D C007 113.32(9) . . ?
C00C C00D C00B 111.53(9) . . ?
O004 C00E C005 121.23(11) . . ?
O004 C00E C00F 121.54(11) . . ?
C00F C00E C005 117.22(10) . . ?
C00C C00F C00E 121.27(11) . . ?
C00C C00F H00F 119.4 . . ?
C00E C00F H00F 119.4 . . ?
O002 C00G C006 110.92(9) . . ?
O002 C00G H00E 109.5 . . ?
O002 C00G H00G 109.5 . . ?
C006 C00G H00E 109.5 . . ?
C006 C00G H00G 109.5 . . ?
H00E C00G H00G 108.0 . . ?
C006 C00H H00H 109.5 . . ?
C006 C00H H00I 109.5 . . ?
C006 C00H H00J 109.5 . . ?
H00H C00H H00I 109.5 . . ?
H00H C00H H00J 109.5 . . ?
H00I C00H H00J 109.5 . . ?
C006 C00I H00K 109.5 . . ?
C006 C00I H00L 109.5 . . ?
C006 C00I H00M 109.5 . . ?
H00K C00I H00L 109.5 . . ?
H00K C00I H00M 109.5 . . ?
H00L C00I H00M 109.5 . . ?

loop_
_geom_bond_atom_site_label_1
_geom_bond_atom_site_label_2
_geom_bond_distance
_geom_bond_site_symmetry_2
_geom_bond_publ_flag
O001 C009 1.3990(13) . ?
O001 C00A 1.4438(13) . ?
O002 C009 1.3917(13) . ?
O002 C00G 1.4422(13) . ?
O003 C009 1.4331(12) . ?
O003 C00D 1.4471(13) . ?
O004 C00E 1.2262(14) . ?
C005 H005 0.9300 . ?
C005 C007 1.3312(16) . ?
C005 C00E 1.4730(17) . ?
C006 C00A 1.5230(16) . ?
C006 C00G 1.5249(15) . ?
C006 C00H 1.5268(16) . ?
C006 C00I 1.5313(15) . ?
C007 H007 0.9300 . ?
C007 C00D 1.5015(15) . ?
C008 H008 0.9300 . ?
C008 C009 1.4963(15) . ?
C008 C00B 1.3199(15) . ?
C00A H00A 0.9700 . ?
C00A H00B 0.9700 . ?
C00B H00C 0.9300 . ?
C00B C00D 1.5131(15) . ?
C00C H00D 0.9300 . ?
C00C C00D 1.4997(16) . ?
C00C C00F 1.3313(16) . ?
C00E C00F 1.4702(16) . ?
C00F H00F 0.9300 . ?
C00G H00E 0.9700 . ?
C00G H00G 0.9700 . ?
C00H H00H 0.9600 . ?
C00H H00I 0.9600 . ?
C00H H00J 0.9600 . ?
C00I H00K 0.9600 . ?
C00I H00L 0.9600 . ?
C00I H00M 0.9600 . ?

loop_
_geom_torsion_atom_site_label_1
_geom_torsion_atom_site_label_2
_geom_torsion_atom_site_label_3
_geom_torsion_atom_site_label_4
_geom_torsion
_geom_torsion_site_symmetry_1
_geom_torsion_site_symmetry_2
_geom_torsion_site_symmetry_3
_geom_torsion_site_symmetry_4
_geom_torsion_publ_flag
O004 C00E C00F C00C -179.87(12) . . . . ?
C005 C007 C00D O003 -128.22(12) . . . . ?
C005 C007 C00D C00B 118.68(12) . . . . ?
C005 C007 C00D C00C -6.65(16) . . . . ?
C005 C00E C00F C00C -1.10(17) . . . . ?
C007 C005 C00E O004 179.69(11) . . . . ?
C007 C005 C00E C00F 0.91(17) . . . . ?
C008 C00B C00D O003 -0.31(12) . . . . ?
C008 C00B C00D C007 115.94(11) . . . . ?
C008 C00B C00D C00C -117.71(11) . . . . ?
C009 O001 C00A C006 -56.36(11) . . . . ?
C009 O002 C00G C006 57.05(12) . . . . ?
C009 O003 C00D C007 -120.02(10) . . . . ?
C009 O003 C00D C00B -3.22(11) . . . . ?
C009 O003 C00D C00C 115.87(10) . . . . ?
C009 C008 C00B C00D 3.58(13) . . . . ?
C00A O001 C009 O002 55.18(11) . . . . ?
C00A O001 C009 O003 -67.00(11) . . . . ?
C00A O001 C009 C008 178.52(8) . . . . ?
C00A C006 C00G O002 -55.00(12) . . . . ?
C00B C008 C009 O001 112.42(10) . . . . ?
C00B C008 C009 O002 -123.68(10) . . . . ?
C00B C008 C009 O003 -5.46(12) . . . . ?
C00D O003 C009 O001 -111.24(10) . . . . ?
C00D O003 C009 O002 124.83(9) . . . . ?
C00D O003 C009 C008 5.20(11) . . . . ?
C00D C00C C00F C00E -2.90(19) . . . . ?
C00E C005 C007 C00D 3.26(18) . . . . ?
C00F C00C C00D O003 127.91(12) . . . . ?
C00F C00C C00D C007 6.47(16) . . . . ?
C00F C00C C00D C00B -117.84(13) . . . . ?
C00G O002 C009 O001 -55.32(11) . . . . ?
C00G O002 C009 O003 67.45(10) . . . . ?
C00G O002 C009 C008 -176.88(8) . . . . ?
C00G C006 C00A O001 54.51(11) . . . . ?
C00H C006 C00A O001 172.79(9) . . . . ?
C00H C006 C00G O002 -172.84(9) . . . . ?
C00I C006 C00A O001 -65.22(11) . . . . ?
C00I C006 C00G O002 64.89(12) . . . . ?
